data_9006443
loop_
_publ_author_name
'Stuckenschmidt, E.'
'Joswig, W.'
'Baur, W. H.'
'Hofmeister, W.'

_publ_section_title
;
 Scolecite, Part I: Refinement of high-order data, separation of
 internal and external vibrational amplitudes from displacement parameters
;
_journal_name_full 'Physics and Chemistry of Minerals'
_journal_page_first 403
_journal_page_last 410
_journal_paper_doi 10.1007/s002690050054
_journal_volume 24
_journal_year 1997
_chemical_formula_sum 'Al2 Ca H6 O13 Si3'
_chemical_name_mineral Scolecite
_symmetry_space_group_name_H-M 'F 1 d 1'
_cell_angle_alpha 90
_cell_angle_beta 90.615
_cell_angle_gamma 90
_cell_length_a 18.502
_cell_length_b 18.974
_cell_length_c 6.525
_cell_formula_units_Z 8
_cell_volume 2290.515
_exptl_crystal_density_diffrn 2.275
_cod_original_formula_sum 'Ca Al2 Si3 O13 H6'
_cod_database_code 9006443

loop_
_symmetry_equiv_pos_as_xyz
x,y,z
x,1/2+y,1/2+z
1/2+x,y,1/2+z
1/2+x,1/2+y,z
1/4+x,1/4-y,1/4+z
1/4+x,3/4-y,3/4+z
3/4+x,1/4-y,3/4+z
3/4+x,3/4-y,1/4+z

loop_
_atom_site_label
_atom_site_fract_x
_atom_site_fract_y
_atom_site_fract_z
_atom_site_U_iso_or_equiv
Ca 0.47393 0.73179 0.36470 0.01099
Al1 0.53302 0.59168 0.61120 0.00588
Al10 0.45014 0.41292 0.61564 0.00617
Si1 0.50000 0.50440 0.00000 0.00603
Si2 0.64989 0.70685 0.62019 0.00577
Si20 0.33444 0.29244 0.62550 0.00564
O1 0.51589 0.57450 0.86835 0.00164
O10 0.48314 0.43812 0.85594 0.01280
O2 0.57062 0.67464 0.57552 0.00858
O20 0.41280 0.32898 0.64013 0.00906
O3 0.59211 0.52626 0.52419 0.01076
O30 0.39248 0.47951 0.53072 0.01229
O4 0.45456 0.60378 0.45885 0.01146
O40 0.51956 0.40642 0.43755 0.01202
O5 0.43275 0.51631 0.15256 0.01214
O50 0.57178 0.48514 0.13908 0.01113
O6 0.53024 0.70120 0.06250 0.03280
O60 0.44574 0.79528 0.66290 0.02920
O7 0.56282 0.82040 0.35830 0.02430
H61 0.51400 0.66700 0.00600 0.08000
H62 0.56700 0.72700 0.02000 0.05200
H601 0.42100 0.77200 0.71400 0.06000
H602 0.48400 0.80000 0.72800 0.10000
H71 0.60600 0.81900 0.33200 0.05000
H72 0.55000 0.86100 0.37800 0.04600

loop_
_cod_related_entry_id
_cod_related_entry_database
_cod_related_entry_code
1 AMCSD 0008025
